data_2240518
loop_
_publ_author_name
'El-Hiti, Gamal A.'
'Smith, Keith'
'Hegazy, Amany S.'
'Alanazi, Saud A.'
'Kariuki, Benson M.'

_publ_section_title
;
 Crystal structure of 2,2-dimethyl-<i>N</i>-(pyridin-3-yl)propanamide
;
_journal_issue 4
_journal_name_full 'Acta Crystallographica Section E'
_journal_page_first o246
_journal_page_last o247
_journal_paper_doi 10.1107/S2056989015005289
_journal_volume 71
_journal_year 2015
_chemical_formula_iupac 'C10 H14 N2 O'
_chemical_formula_moiety 'C10 H14 N2 O'
_chemical_formula_sum 'C10 H14 N2 O'
_chemical_formula_weight 178.23
_chemical_name_systematic
;
2,2-Dimethyl-<i>N</i>-(pyridin-3-yl)propanamide
;
_space_group_crystal_system orthorhombic
_space_group_IT_number 61
_space_group_name_Hall '-P 2ac 2ab'
_space_group_name_H-M_alt 'P b c a'
_symmetry_space_group_name_Hall '-P 2ac 2ab'
_symmetry_space_group_name_H-M 'P b c a'
_atom_sites_solution_hydrogens geom
_audit_creation_method SHELXL-2013
_cell_angle_alpha 90
_cell_angle_beta 90
_cell_angle_gamma 90
_cell_formula_units_Z 8
_cell_length_a 11.2453(3)
_cell_length_b 10.5272(3)
_cell_length_c 17.5339(6)
_cell_measurement_reflns_used 3061
_cell_measurement_temperature 293(2)
_cell_measurement_theta_max 73.36
_cell_measurement_theta_min 5.01
_cell_volume 2075.69(11)
_computing_cell_refinement
;
CrysAlis PRO (Agilent, 2014)
;
_computing_data_collection
;
CrysAlis PRO (Agilent, 2014)
;
_computing_data_reduction
;
CrysAlis PRO (Agilent, 2014)
;
_computing_molecular_graphics
;
ORTEP-3 for Windows (Farrugia, 2012)
;
_computing_publication_material
;
WinGX (Farrugia, 2012)
;
_computing_structure_refinement
;
SHELXL2013 (Sheldrick, 2015)
;
_computing_structure_solution
;
SHELXS2013 (Sheldrick, 2008)
;
_diffrn_ambient_temperature 293(2)
_diffrn_measured_fraction_theta_full 1.000
_diffrn_measured_fraction_theta_max 0.989
_diffrn_measurement_device 'four-circle diffractometer'
_diffrn_measurement_device_type 'Agilent SuperNova (Dual, Cu at zero, Atlas)'
_diffrn_measurement_method '\w scans'
_diffrn_radiation_monochromator mirror
_diffrn_radiation_type 'Cu K\a'
_diffrn_radiation_wavelength 1.54184
_diffrn_reflns_av_R_equivalents 0.0171
_diffrn_reflns_limit_h_max 8
_diffrn_reflns_limit_h_min -14
_diffrn_reflns_limit_k_max 12
_diffrn_reflns_limit_k_min -13
_diffrn_reflns_limit_l_max 21
_diffrn_reflns_limit_l_min -20
_diffrn_reflns_number 7164
_diffrn_reflns_theta_full 67.684
_diffrn_reflns_theta_max 73.757
_diffrn_reflns_theta_min 5.045
_exptl_absorpt_coefficient_mu 0.601
_exptl_absorpt_correction_T_max 1.0000
_exptl_absorpt_correction_T_min 0.8403
_exptl_absorpt_correction_type multi-scan
_exptl_absorpt_process_details
;
(CrysAlis PRO; Agilent, 2014)
;
_exptl_crystal_colour Colourless
_exptl_crystal_density_diffrn 1.141
_exptl_crystal_description Plate
_exptl_crystal_F_000 768
_exptl_crystal_size_max 0.231
_exptl_crystal_size_mid 0.190
_exptl_crystal_size_min 0.063
_refine_diff_density_max 0.186
_refine_diff_density_min -0.156
_refine_ls_extinction_coef 0.0016(4)
_refine_ls_extinction_expression Fc^*^=kFc[1+0.001xFc^2^\l^3^/sin(2\q)]^-1/4^
_refine_ls_extinction_method
;
SHELXL2013 (Sheldrick, 2015)
;
_refine_ls_goodness_of_fit_ref 1.048
_refine_ls_hydrogen_treatment constr
_refine_ls_matrix_type full
_refine_ls_number_parameters 153
_refine_ls_number_reflns 2065
_refine_ls_number_restraints 114
_refine_ls_restrained_S_all 1.087
_refine_ls_R_factor_all 0.0488
_refine_ls_R_factor_gt 0.0411
_refine_ls_shift/su_max 0.000
_refine_ls_shift/su_mean 0.000
_refine_ls_structure_factor_coef Fsqd
_refine_ls_weighting_details 'w=1/[\s^2^(Fo^2^)+(0.0688P)^2^+0.2387P] where P=(Fo^2^+2Fc^2^)/3'
_refine_ls_weighting_scheme calc
_refine_ls_wR_factor_gt 0.1190
_refine_ls_wR_factor_ref 0.1273
_reflns_number_gt 1722
_reflns_number_total 2065
_reflns_threshold_expression I>2\s(I)
_cod_data_source_file su5094sup1.cif
_cod_data_source_block I
_cod_database_code 2240518
_cod_database_fobs_code 2240518
_shelx_space_group_comment
;
The symmetry employed for this shelxl refinement is uniquely defined
by the following loop, which should always be used as a source of
symmetry information in preference to the above space-group names.
They are only intended as comments.
;
_shelx_estimated_absorpt_t_min 0.874
_shelx_estimated_absorpt_t_max 0.963
_shelxl_version_number .2013

loop_
_space_group_symop_operation_xyz
'x, y, z'
'-x+1/2, -y, z+1/2'
'x+1/2, -y+1/2, -z'
'-x, y+1/2, -z+1/2'
'-x, -y, -z'
'x-1/2, y, -z-1/2'
'-x-1/2, y-1/2, z'
'x, -y-1/2, z-1/2'

loop_
_atom_site_type_symbol
_atom_site_label
_atom_site_fract_x
_atom_site_fract_y
_atom_site_fract_z
_atom_site_U_iso_or_equiv
_atom_site_adp_type
_atom_site_calc_flag
_atom_site_occupancy
_atom_site_disorder_assembly
_atom_site_disorder_group
C C1 0.72804(10) 0.10403(12) 0.27358(7) 0.0490(3) Uani d 1 . .
C C2 0.61380(11) 0.14128(14) 0.25328(8) 0.0585(4) Uani d 1 . .
H H2 0.5822 0.2140 0.2756 0.070 Uiso calc 1 . .
C C3 0.59204(13) -0.02662(15) 0.17123(8) 0.0663(4) Uani d 1 . .
H H3 0.5452 -0.0722 0.1371 0.080 Uiso calc 1 . .
C C4 0.70473(13) -0.06915(16) 0.18680(9) 0.0702(4) Uani d 1 . .
H H4 0.7344 -0.1414 0.1630 0.084 Uiso calc 1 . .
C C5 0.77323(12) -0.00301(14) 0.23832(8) 0.0619(4) Uani d 1 . .
H H5 0.8499 -0.0303 0.2494 0.074 Uiso calc 1 . .
C C6 0.76123(12) 0.24951(14) 0.38234(8) 0.0585(3) Uani d 1 . .
C C7 0.85629(13) 0.29549(15) 0.43884(9) 0.0671(4) Uani d 1 . .
C C8 0.9594(3) 0.3605(4) 0.3935(2) 0.0798(10) Uani d 0.758(12) A 1
H H8A 0.9277 0.4278 0.3627 0.120 Uiso calc 0.758(12) A 1
H H8B 0.9974 0.2988 0.3613 0.120 Uiso calc 0.758(12) A 1
H H8C 1.0165 0.3947 0.4287 0.120 Uiso calc 0.758(12) A 1
C C9 0.9077(5) 0.1835(4) 0.4813(4) 0.0838(11) Uani d 0.758(12) A 1
H H9A 0.9680 0.2125 0.5159 0.126 Uiso calc 0.758(12) A 1
H H9B 0.9421 0.1250 0.4455 0.126 Uiso calc 0.758(12) A 1
H H9C 0.8458 0.1417 0.5094 0.126 Uiso calc 0.758(12) A 1
C C10 0.8023(4) 0.3941(7) 0.4916(4) 0.1205(18) Uani d 0.758(12) A 1
H H10A 0.7365 0.3574 0.5186 0.181 Uiso calc 0.758(12) A 1
H H10B 0.7751 0.4653 0.4621 0.181 Uiso calc 0.758(12) A 1
H H10C 0.8613 0.4222 0.5274 0.181 Uiso calc 0.758(12) A 1
C C8A 0.9208(16) 0.4067(14) 0.4095(8) 0.108(4) Uani d 0.242(12) A 2
H H8D 0.9534 0.3873 0.3602 0.162 Uiso calc 0.242(12) A 2
H H8E 0.9841 0.4281 0.4439 0.162 Uiso calc 0.242(12) A 2
H H8F 0.8672 0.4772 0.4052 0.162 Uiso calc 0.242(12) A 2
C C9A 0.9385(16) 0.1880(15) 0.4658(11) 0.089(4) Uani d 0.242(12) A 2
H H9D 0.8920 0.1137 0.4766 0.133 Uiso calc 0.242(12) A 2
H H9E 0.9796 0.2142 0.5111 0.133 Uiso calc 0.242(12) A 2
H H9F 0.9953 0.1690 0.4265 0.133 Uiso calc 0.242(12) A 2
C C10A 0.7832(11) 0.3342(17) 0.5131(6) 0.098(4) Uani d 0.242(12) A 2
H H10D 0.7211 0.3924 0.4993 0.147 Uiso calc 0.242(12) A 2
H H10E 0.8355 0.3739 0.5491 0.147 Uiso calc 0.242(12) A 2
H H10F 0.7488 0.2595 0.5355 0.147 Uiso calc 0.242(12) A 2
N N1 0.79882(8) 0.16796(11) 0.32735(6) 0.0543(3) Uani d 1 . .
H H1 0.8741 0.1539 0.3252 0.065 Uiso calc 1 . .
N N2 0.54740(9) 0.07752(13) 0.20320(7) 0.0650(3) Uani d 1 . .
O O1 0.65818(9) 0.28385(14) 0.38687(7) 0.0885(4) Uani d 1 . .

loop_
_atom_site_aniso_label
_atom_site_aniso_U_11
_atom_site_aniso_U_22
_atom_site_aniso_U_33
_atom_site_aniso_U_12
_atom_site_aniso_U_13
_atom_site_aniso_U_23
C1 0.0369(6) 0.0624(7) 0.0478(6) 0.0007(5) 0.0006(5) 0.0031(5)
C2 0.0400(6) 0.0715(8) 0.0640(7) 0.0064(6) -0.0046(5) -0.0063(6)
C3 0.0529(7) 0.0841(9) 0.0617(8) -0.0037(7) -0.0065(6) -0.0111(7)
C4 0.0630(9) 0.0778(9) 0.0697(9) 0.0116(7) -0.0067(7) -0.0172(7)
C5 0.0450(7) 0.0766(8) 0.0641(8) 0.0130(6) -0.0051(6) -0.0078(6)
C6 0.0461(7) 0.0715(8) 0.0579(7) 0.0057(6) -0.0020(6) -0.0039(6)
C7 0.0620(8) 0.0739(8) 0.0653(8) -0.0024(7) -0.0092(6) -0.0103(7)
C8 0.0716(17) 0.0753(17) 0.0926(19) -0.0182(13) -0.0135(13) 0.0017(14)
C9 0.089(3) 0.101(2) 0.062(2) -0.0202(16) -0.0235(18) 0.0146(16)
C10 0.098(2) 0.134(4) 0.129(4) -0.002(3) -0.004(2) -0.073(3)
C8A 0.129(8) 0.107(7) 0.087(6) -0.026(6) -0.027(6) 0.000(6)
C9A 0.080(7) 0.116(7) 0.071(7) 0.008(6) -0.023(5) -0.011(5)
C10A 0.102(6) 0.115(8) 0.076(5) 0.013(6) -0.026(4) -0.046(5)
N1 0.0341(5) 0.0708(7) 0.0581(6) 0.0041(4) -0.0035(4) -0.0056(5)
N2 0.0408(6) 0.0867(8) 0.0676(7) 0.0032(5) -0.0078(5) -0.0079(6)
O1 0.0543(6) 0.1273(10) 0.0838(8) 0.0235(6) -0.0048(5) -0.0356(7)

loop_
_atom_type_symbol
_atom_type_description
_atom_type_scat_dispersion_real
_atom_type_scat_dispersion_imag
_atom_type_scat_source
C C 0.0181 0.0091 'International Tables Vol C Tables 4.2.6.8 and 6.1.1.4'
H H 0.0000 0.0000 'International Tables Vol C Tables 4.2.6.8 and 6.1.1.4'
N N 0.0311 0.0180 'International Tables Vol C Tables 4.2.6.8 and 6.1.1.4'
O O 0.0492 0.0322 'International Tables Vol C Tables 4.2.6.8 and 6.1.1.4'

loop_
_geom_angle_atom_site_label_1
_geom_angle_atom_site_label_2
_geom_angle_atom_site_label_3
_geom_angle
C5 C1 C2 117.09(12)
C5 C1 N1 118.83(10)
C2 C1 N1 124.07(11)
N2 C2 C1 122.97(12)
N2 C2 H2 118.5
C1 C2 H2 118.5
N2 C3 C4 122.28(13)
N2 C3 H3 118.9
C4 C3 H3 118.9
C3 C4 C5 118.86(14)
C3 C4 H4 120.6
C5 C4 H4 120.6
C4 C5 C1 120.02(12)
C4 C5 H5 120.0
C1 C5 H5 120.0
O1 C6 N1 122.04(13)
O1 C6 C7 121.83(13)
N1 C6 C7 116.13(11)
C9 C7 C10 112.8(3)
C8A C7 C6 111.6(5)
C9 C7 C6 109.8(3)
C10 C7 C6 109.3(2)
C8A C7 C9A 113.4(7)
C6 C7 C9A 112.7(9)
C9 C7 C8 107.9(2)
C10 C7 C8 107.9(2)
C6 C7 C8 109.05(17)
C8A C7 C10A 109.7(5)
C6 C7 C10A 104.4(5)
C9A C7 C10A 104.3(6)
C7 C8 H8A 109.5
C7 C8 H8B 109.5
H8A C8 H8B 109.5
C7 C8 H8C 109.5
H8A C8 H8C 109.5
H8B C8 H8C 109.5
C7 C9 H9A 109.5
C7 C9 H9B 109.5
H9A C9 H9B 109.5
C7 C9 H9C 109.5
H9A C9 H9C 109.5
H9B C9 H9C 109.5
C7 C10 H10A 109.5
C7 C10 H10B 109.5
H10A C10 H10B 109.5
C7 C10 H10C 109.5
H10A C10 H10C 109.5
H10B C10 H10C 109.5
C7 C8A H8D 109.5
C7 C8A H8E 109.5
H8D C8A H8E 109.5
C7 C8A H8F 109.5
H8D C8A H8F 109.5
H8E C8A H8F 109.5
C7 C9A H9D 109.5
C7 C9A H9E 109.5
H9D C9A H9E 109.5
C7 C9A H9F 109.5
H9D C9A H9F 109.5
H9E C9A H9F 109.5
C7 C10A H10D 109.5
C7 C10A H10E 109.5
H10D C10A H10E 109.5
C7 C10A H10F 109.5
H10D C10A H10F 109.5
H10E C10A H10F 109.5
C6 N1 C1 127.05(10)
C6 N1 H1 116.5
C1 N1 H1 116.5
C3 N2 C2 118.76(11)

loop_
_geom_bond_atom_site_label_1
_geom_bond_atom_site_label_2
_geom_bond_distance
C1 C5 1.3820(19)
C1 C2 1.3895(17)
C1 N1 1.4054(16)
C2 N2 1.3339(18)
C2 H2 0.9300
C3 N2 1.3297(19)
C3 C4 1.372(2)
C3 H3 0.9300
C4 C5 1.376(2)
C4 H4 0.9300
C5 H5 0.9300
C6 O1 1.2165(17)
C6 N1 1.3585(17)
C6 C7 1.5356(19)
C7 C8A 1.470(7)
C7 C9 1.510(4)
C7 C10 1.517(4)
C7 C9A 1.536(8)
C7 C8 1.563(3)
C7 C10A 1.593(7)
C8 H8A 0.9600
C8 H8B 0.9600
C8 H8C 0.9600
C9 H9A 0.9600
C9 H9B 0.9600
C9 H9C 0.9600
C10 H10A 0.9600
C10 H10B 0.9600
C10 H10C 0.9600
C8A H8D 0.9600
C8A H8E 0.9600
C8A H8F 0.9600
C9A H9D 0.9600
C9A H9E 0.9600
C9A H9F 0.9600
C10A H10D 0.9600
C10A H10E 0.9600
C10A H10F 0.9600
N1 H1 0.8600

loop_
_geom_hbond_atom_site_label_D
_geom_hbond_atom_site_label_H
_geom_hbond_atom_site_label_A
_geom_hbond_site_symmetry_A
_geom_hbond_distance_DH
_geom_hbond_distance_HA
_geom_hbond_distance_DA
_geom_hbond_angle_DHA
C2 H2 O1 . 0.93 2.25 2.8263(18) 119
N1 H1 N2 6_656 0.86 2.17 3.0012(15) 164
